data_4314533
loop_
_publ_author_name
'Carolina Avendano'
'Ferdi Karadas'
'Matthew Hilfiger'
'Michael Shatruk'
'Kim R. Dunbar'

_publ_contact_author_address
; 
 
Department of Chemistry
Texas A&M University
PO Box 30012 
College Station 
Texas 77842-3012 
USA
;
_publ_contact_author_email dunbar@mail.chem.tamu.edu
_publ_contact_author_fax (979)8457177
_publ_contact_author_name 'Dunbar, Kim R.'
_publ_contact_author_phone (979)8625235
_publ_section_title
;
 Cyanide Lability and Linkage Isomerism of Hexacyanochromate(III) Induced
 by the Co(II) Ion
;
_journal_name_full 'Inorganic Chemistry'
_journal_page_first 583
_journal_page_last 594
_journal_paper_doi 10.1021/ic901681e
_journal_volume 49
_journal_year 2010
_chemical_formula_sum 'C53 H48 B Co F4 N P4'
_chemical_formula_weight 968.54
_chemical_name_systematic
; 
 ? 
;
_space_group_IT_number 14
_symmetry_cell_setting monoclinic
_symmetry_space_group_name_Hall '-P 2ybc'
_symmetry_space_group_name_H-M 'P 1 21/c 1'
_atom_sites_solution_hydrogens geom
_atom_sites_solution_primary direct
_atom_sites_solution_secondary difmap
_audit_creation_method SHELXL-97
_cell_angle_alpha 90.00
_cell_angle_beta 106.029(2)
_cell_angle_gamma 90.00
_cell_formula_units_Z 4
_cell_length_a 12.5722(16)
_cell_length_b 25.590(3)
_cell_length_c 14.6694(19)
_cell_measurement_temperature 110(2)
_cell_volume 4536.0(10)
_computing_cell_refinement 'SMART V5.625 (Bruker, 2000)'
_computing_data_collection 'SMART V5.625 (Bruker, 2000)'
_computing_data_reduction 'SAINT V6.32 (Bruker, 2001)'
_computing_molecular_graphics 'X-Seed (Barbour, 2001)'
_computing_publication_material 'SHELXL-97 (Sheldrick, 1997)'
_computing_structure_refinement 'SHELXL-97 (Sheldrick, 1997)'
_computing_structure_solution 'SHELXS-97 (Sheldrick, 1997)'
_diffrn_ambient_temperature 110(2)
_diffrn_measured_fraction_theta_full 0.912
_diffrn_measured_fraction_theta_max 0.912
_diffrn_measurement_device_type 'SMART APEX CCD area-detector'
_diffrn_measurement_method '\w scans'
_diffrn_radiation_monochromator graphite
_diffrn_radiation_source 'fine-focus sealed tube'
_diffrn_radiation_type MoK\a
_diffrn_radiation_wavelength 0.71073
_diffrn_reflns_av_R_equivalents 0.0342
_diffrn_reflns_av_sigmaI/netI 0.0537
_diffrn_reflns_limit_h_max 15
_diffrn_reflns_limit_h_min -16
_diffrn_reflns_limit_k_max 33
_diffrn_reflns_limit_k_min -27
_diffrn_reflns_limit_l_max 17
_diffrn_reflns_limit_l_min -18
_diffrn_reflns_number 25866
_diffrn_reflns_theta_full 28.30
_diffrn_reflns_theta_max 28.30
_diffrn_reflns_theta_min 1.59
_exptl_absorpt_coefficient_mu 0.575
_exptl_absorpt_correction_T_max 0.9501
_exptl_absorpt_correction_T_min 0.9394
_exptl_absorpt_correction_type multi-scan
_exptl_absorpt_process_details 'SADABS v2.03 (Bruker, 2003)'
_exptl_crystal_colour red-brown
_exptl_crystal_density_diffrn 1.418
_exptl_crystal_density_method 'not measured'
_exptl_crystal_description block
_exptl_crystal_F_000 2004
_exptl_crystal_size_max 0.11
_exptl_crystal_size_mid 0.10
_exptl_crystal_size_min 0.09
_refine_diff_density_max 1.955
_refine_diff_density_min -0.512
_refine_diff_density_rms 0.119
_refine_ls_extinction_method none
_refine_ls_goodness_of_fit_ref 1.079
_refine_ls_hydrogen_treatment constr
_refine_ls_matrix_type full
_refine_ls_number_parameters 577
_refine_ls_number_reflns 10270
_refine_ls_number_restraints 1
_refine_ls_restrained_S_all 1.087
_refine_ls_R_factor_all 0.0846
_refine_ls_R_factor_gt 0.0602
_refine_ls_shift/su_max 0.000
_refine_ls_shift/su_mean 0.000
_refine_ls_structure_factor_coef Fsqd
_refine_ls_weighting_details 'calc w=1/[\s^2^(Fo^2^)+(0.0927P)^2^+0.0000P] where P=(Fo^2^+2Fc^2^)/3'
_refine_ls_weighting_scheme calc
_refine_ls_wR_factor_gt 0.1455
_refine_ls_wR_factor_ref 0.1615
_reflns_number_gt 7337
_reflns_number_total 10270
_reflns_threshold_expression >2sigma(I)
_cod_data_source_file ic901681e_si_001_4.cif
_cod_data_source_block c:\users\Carolina\str4.cif
_cod_depositor_comments
;
The following automatic conversions were performed:

'_symmetry_cell_setting' value 'Monoclinic' changed to 'monoclinic'
according to the built-in table from CIF Core dictionary named
'cif_core.dic' version 2.4.1 from 2010-06-29.

Automatic conversion script
Id: cif_fix_values 1646 2011-03-28 12:23:43Z adriana 
;
_cod_database_code 4314533

loop_
_symmetry_equiv_pos_as_xyz
'x, y, z'
'-x, y+1/2, -z+1/2'
'-x, -y, -z'
'x, -y-1/2, z-1/2'

loop_
_atom_site_label
_atom_site_type_symbol
_atom_site_fract_x
_atom_site_fract_y
_atom_site_fract_z
_atom_site_U_iso_or_equiv
_atom_site_adp_type
_atom_site_occupancy
_atom_site_symmetry_multiplicity
_atom_site_calc_flag
_atom_site_refinement_flags
_atom_site_disorder_assembly
_atom_site_disorder_group
Co1 Co 0.45759(3) 0.149151(15) 0.33049(3) 0.01940(12) Uani 1 1 d . . .
P1A P 0.36016(6) 0.11436(3) 0.42205(5) 0.02009(17) Uani 1 1 d . . .
P1B P 0.49639(6) 0.06583(3) 0.29940(5) 0.02042(17) Uani 1 1 d . . .
P1C P 0.31281(6) 0.17656(3) 0.20126(5) 0.02131(17) Uani 1 1 d . . .
P1D P 0.57888(6) 0.19133(3) 0.26676(5) 0.02124(17) Uani 1 1 d . . .
F1 F 0.85579(16) 0.08232(10) 0.78766(14) 0.0524(6) Uani 1 1 d . . .
F2 F 1.00315(19) 0.07771(9) 0.7296(2) 0.0640(7) Uani 1 1 d . . .
F3 F 0.8918(3) 0.00936(11) 0.7157(3) 0.0949(11) Uani 1 1 d . . .
F4 F 0.8318(3) 0.08171(18) 0.63148(19) 0.1214(16) Uani 1 1 d . . .
N1 N 0.4535(2) 0.25016(16) 0.4319(2) 0.0448(8) Uani 1 1 d D . .
C1 C 0.4545(2) 0.21586(12) 0.3989(2) 0.0180(6) Uani 1 1 d D . .
C1A C 0.4350(2) 0.11732(11) 0.5482(2) 0.0224(6) Uani 1 1 d . . .
C1B C 0.6383(2) 0.04160(12) 0.3198(2) 0.0225(6) Uani 1 1 d . . .
C1C C 0.2169(2) 0.13446(12) 0.1152(2) 0.0263(7) Uani 1 1 d . . .
C1D C 0.6878(2) 0.22839(12) 0.3498(2) 0.0242(6) Uani 1 1 d . . .
C1E C 0.3842(2) 0.21425(13) 0.1283(2) 0.0254(6) Uani 1 1 d . . .
H1E1 H 0.4008 0.1912 0.0816 0.030 Uiso 1 1 calc R . .
H1E2 H 0.3349 0.2414 0.0946 0.030 Uiso 1 1 calc R . .
C2A C 0.5492(2) 0.12404(12) 0.5758(2) 0.0274(7) Uani 1 1 d . . .
H2A H 0.5868 0.1284 0.5299 0.033 Uiso 1 1 calc R . .
C2B C 0.6711(2) 0.01108(12) 0.2541(2) 0.0256(6) Uani 1 1 d . . .
H2B H 0.6224 0.0057 0.1944 0.031 Uiso 1 1 calc R . .
C2C C 0.1850(3) 0.14501(13) 0.0184(2) 0.0300(7) Uani 1 1 d . . .
H2C H 0.2197 0.1716 -0.0058 0.036 Uiso 1 1 calc R . .
C2D C 0.7444(3) 0.26758(13) 0.3166(2) 0.0307(7) Uani 1 1 d . . .
H2D H 0.7233 0.2762 0.2525 0.037 Uiso 1 1 calc R . .
C2E C 0.4920(2) 0.23955(12) 0.1871(2) 0.0250(6) Uani 1 1 d . . .
H2E1 H 0.4748 0.2681 0.2243 0.030 Uiso 1 1 calc R . .
H2E2 H 0.5321 0.2538 0.1450 0.030 Uiso 1 1 calc R . .
C3A C 0.6079(3) 0.12431(13) 0.6715(2) 0.0358(8) Uani 1 1 d . . .
H3A H 0.6845 0.1279 0.6894 0.043 Uiso 1 1 calc R . .
C3B C 0.7758(3) -0.01146(13) 0.2762(2) 0.0307(7) Uani 1 1 d . . .
H3B H 0.7974 -0.0313 0.2312 0.037 Uiso 1 1 calc R . .
C3C C 0.1013(3) 0.11593(14) -0.0423(2) 0.0372(8) Uani 1 1 d . . .
H3C H 0.0810 0.1229 -0.1071 0.045 Uiso 1 1 calc R . .
C3D C 0.8321(3) 0.29402(13) 0.3779(3) 0.0355(8) Uani 1 1 d . . .
H3D H 0.8682 0.3206 0.3552 0.043 Uiso 1 1 calc R . .
C3E C 0.3456(2) 0.04384(11) 0.3999(2) 0.0222(6) Uani 1 1 d . . .
H3E1 H 0.3301 0.0262 0.4534 0.027 Uiso 1 1 calc R . .
H3E2 H 0.2853 0.0369 0.3437 0.027 Uiso 1 1 calc R . .
C4A C 0.5514(3) 0.11927(13) 0.7396(2) 0.0376(8) Uani 1 1 d . . .
H4A H 0.5899 0.1204 0.8036 0.045 Uiso 1 1 calc R . .
C4B C 0.8478(3) -0.00429(13) 0.3656(2) 0.0330(7) Uani 1 1 d . . .
H4B H 0.9174 -0.0199 0.3810 0.040 Uiso 1 1 calc R . .
C4C C 0.0482(3) 0.07672(14) -0.0071(3) 0.0387(8) Uani 1 1 d . . .
H4C H -0.0093 0.0581 -0.0476 0.046 Uiso 1 1 calc R . .
C4D C 0.8654(3) 0.28051(14) 0.4732(3) 0.0387(8) Uani 1 1 d . . .
H4D H 0.9246 0.2977 0.5144 0.046 Uiso 1 1 calc R . .
C4E C 0.4540(2) 0.02463(12) 0.3860(2) 0.0228(6) Uani 1 1 d . . .
H4E1 H 0.4457 -0.0112 0.3638 0.027 Uiso 1 1 calc R . .
H4E2 H 0.5108 0.0255 0.4462 0.027 Uiso 1 1 calc R . .
C5A C 0.4381(3) 0.11256(13) 0.7128(2) 0.0358(8) Uani 1 1 d . . .
H5A H 0.4008 0.1088 0.7590 0.043 Uiso 1 1 calc R . .
C5B C 0.8166(2) 0.02602(13) 0.4323(2) 0.0297(7) Uani 1 1 d . . .
H5B H 0.8651 0.0307 0.4923 0.036 Uiso 1 1 calc R . .
C5C C 0.0808(3) 0.06529(13) 0.0885(2) 0.0344(8) Uani 1 1 d . . .
H5C H 0.0464 0.0384 0.1123 0.041 Uiso 1 1 calc R . .
C5D C 0.8104(3) 0.24157(15) 0.5065(2) 0.0372(8) Uani 1 1 d . . .
H5D H 0.8330 0.2324 0.5703 0.045 Uiso 1 1 calc R . .
C6A C 0.3797(3) 0.11144(12) 0.6183(2) 0.0285(7) Uani 1 1 d . . .
H6A H 0.3034 0.1068 0.6011 0.034 Uiso 1 1 calc R . .
C6B C 0.7130(2) 0.04935(12) 0.4093(2) 0.0253(6) Uani 1 1 d . . .
H6B H 0.6930 0.0703 0.4537 0.030 Uiso 1 1 calc R . .
C6C C 0.1648(2) 0.09380(13) 0.1490(2) 0.0291(7) Uani 1 1 d . . .
H6C H 0.1868 0.0856 0.2132 0.035 Uiso 1 1 calc R . .
C6D C 0.7214(2) 0.21586(13) 0.4455(2) 0.0304(7) Uani 1 1 d . . .
H6D H 0.6842 0.1900 0.4691 0.036 Uiso 1 1 calc R . .
C7A C 0.2235(2) 0.13692(12) 0.4225(2) 0.0223(6) Uani 1 1 d . . .
C7B C 0.4231(2) 0.04038(11) 0.1834(2) 0.0225(6) Uani 1 1 d . . .
C7C C 0.2110(2) 0.22435(12) 0.2209(2) 0.0236(6) Uani 1 1 d . . .
C7D C 0.6617(2) 0.16150(12) 0.1953(2) 0.0234(6) Uani 1 1 d . . .
C8A C 0.1349(2) 0.10184(13) 0.4078(2) 0.0299(7) Uani 1 1 d . . .
H8A H 0.1432 0.0676 0.3896 0.036 Uiso 1 1 calc R . .
C8B C 0.3473(2) -0.00034(12) 0.1723(2) 0.0258(6) Uani 1 1 d . . .
H8B H 0.3331 -0.0155 0.2254 0.031 Uiso 1 1 calc R . .
C8C C 0.2371(3) 0.27681(13) 0.2323(2) 0.0342(8) Uani 1 1 d . . .
H8C H 0.3084 0.2880 0.2356 0.041 Uiso 1 1 calc R . .
C8D C 0.7613(3) 0.13689(12) 0.2422(2) 0.0288(7) Uani 1 1 d . . .
H8D H 0.7826 0.1347 0.3080 0.035 Uiso 1 1 calc R . .
C9A C 0.0348(3) 0.11827(14) 0.4206(3) 0.0391(8) Uani 1 1 d . . .
H9A H -0.0242 0.0951 0.4106 0.047 Uiso 1 1 calc R . .
C9B C 0.2930(3) -0.01845(13) 0.0827(2) 0.0318(7) Uani 1 1 d . . .
H9B H 0.2420 -0.0455 0.0759 0.038 Uiso 1 1 calc R . .
C9C C 0.1571(3) 0.31309(14) 0.2390(3) 0.0417(9) Uani 1 1 d . . .
H9C H 0.1749 0.3484 0.2447 0.050 Uiso 1 1 calc R . .
C9D C 0.8283(3) 0.11579(13) 0.1907(2) 0.0326(7) Uani 1 1 d . . .
H9D H 0.8947 0.0998 0.2222 0.039 Uiso 1 1 calc R . .
C10A C 0.0227(3) 0.16923(15) 0.4482(3) 0.0401(9) Uani 1 1 d . . .
H10A H -0.0440 0.1800 0.4578 0.048 Uiso 1 1 calc R . .
C10B C 0.3140(3) 0.00336(14) 0.0033(2) 0.0345(8) Uani 1 1 d . . .
H10B H 0.2777 -0.0090 -0.0568 0.041 Uiso 1 1 calc R . .
C10C C 0.0509(3) 0.29708(14) 0.2372(2) 0.0361(8) Uani 1 1 d . . .
H10C H -0.0025 0.3214 0.2411 0.043 Uiso 1 1 calc R . .
C10D C 0.7968(3) 0.11846(14) 0.0931(3) 0.0363(8) Uani 1 1 d . . .
H10D H 0.8414 0.1039 0.0586 0.044 Uiso 1 1 calc R . .
C11A C 0.1101(3) 0.20411(14) 0.4613(2) 0.0354(8) Uani 1 1 d . . .
H11A H 0.1015 0.2384 0.4792 0.042 Uiso 1 1 calc R . .
C11B C 0.3895(3) 0.04379(14) 0.0142(2) 0.0334(7) Uani 1 1 d . . .
H11B H 0.4040 0.0586 -0.0391 0.040 Uiso 1 1 calc R . .
C11C C 0.0263(3) 0.24482(14) 0.2295(2) 0.0315(7) Uani 1 1 d . . .
H11C H -0.0440 0.2337 0.2300 0.038 Uiso 1 1 calc R . .
C11D C 0.6989(3) 0.14278(14) 0.0466(2) 0.0350(8) Uani 1 1 d . . .
H11D H 0.6778 0.1445 -0.0193 0.042 Uiso 1 1 calc R . .
C12A C 0.2094(2) 0.18838(12) 0.4482(2) 0.0272(7) Uani 1 1 d . . .
H12A H 0.2672 0.2121 0.4563 0.033 Uiso 1 1 calc R . .
C12B C 0.4435(3) 0.06246(13) 0.1032(2) 0.0288(7) Uani 1 1 d . . .
H12B H 0.4936 0.0899 0.1096 0.035 Uiso 1 1 calc R . .
C12C C 0.1044(2) 0.20830(13) 0.2210(2) 0.0278(7) Uani 1 1 d . . .
H12C H 0.0860 0.1730 0.2154 0.033 Uiso 1 1 calc R . .
C12D C 0.6315(2) 0.16477(13) 0.0971(2) 0.0276(7) Uani 1 1 d . . .
H12D H 0.5663 0.1816 0.0651 0.033 Uiso 1 1 calc R . .
B1 B 0.8948(3) 0.06294(18) 0.7147(3) 0.0395(10) Uani 1 1 d . . .

loop_
_atom_site_aniso_label
_atom_site_aniso_U_11
_atom_site_aniso_U_22
_atom_site_aniso_U_33
_atom_site_aniso_U_23
_atom_site_aniso_U_13
_atom_site_aniso_U_12
Co1 0.0195(2) 0.0182(2) 0.0204(2) 0.00068(15) 0.00537(16) -0.00001(15)
P1A 0.0195(4) 0.0197(4) 0.0208(4) 0.0002(3) 0.0051(3) 0.0000(3)
P1B 0.0212(4) 0.0185(4) 0.0215(4) 0.0013(3) 0.0059(3) 0.0008(3)
P1C 0.0198(4) 0.0212(4) 0.0223(4) 0.0015(3) 0.0047(3) 0.0010(3)
P1D 0.0195(4) 0.0206(4) 0.0239(4) 0.0009(3) 0.0064(3) -0.0005(3)
F1 0.0367(11) 0.0828(18) 0.0351(11) -0.0104(11) 0.0054(9) 0.0156(11)
F2 0.0496(13) 0.0450(14) 0.109(2) -0.0212(14) 0.0408(14) -0.0110(11)
F3 0.095(2) 0.0468(17) 0.156(3) -0.0396(18) 0.056(2) -0.0334(15)
F4 0.105(3) 0.219(5) 0.0347(15) 0.002(2) 0.0105(15) 0.082(3)
N1 0.0266(16) 0.069(3) 0.0390(18) 0.0165(17) 0.0100(13) -0.0067(16)
C1 0.0099(12) 0.0182(15) 0.0274(15) 0.0108(12) 0.0078(11) 0.0049(11)
C1A 0.0251(14) 0.0164(14) 0.0225(14) 0.0005(11) 0.0011(12) -0.0003(11)
C1B 0.0214(14) 0.0220(16) 0.0238(15) 0.0041(12) 0.0053(12) -0.0002(12)
C1C 0.0224(15) 0.0258(16) 0.0291(16) -0.0031(13) 0.0047(12) 0.0065(12)
C1D 0.0186(14) 0.0235(16) 0.0326(16) -0.0050(13) 0.0107(12) -0.0016(12)
C1E 0.0249(15) 0.0293(17) 0.0222(15) 0.0082(12) 0.0067(12) 0.0024(12)
C2A 0.0275(16) 0.0218(16) 0.0311(16) -0.0012(13) 0.0052(13) 0.0003(12)
C2B 0.0233(15) 0.0243(17) 0.0289(16) 0.0015(13) 0.0067(12) -0.0002(12)
C2C 0.0312(17) 0.0295(18) 0.0285(16) 0.0007(13) 0.0068(14) 0.0033(13)
C2D 0.0298(16) 0.0269(18) 0.0361(18) -0.0014(14) 0.0106(14) -0.0021(13)
C2E 0.0223(15) 0.0250(16) 0.0282(16) 0.0055(12) 0.0078(12) 0.0012(12)
C3A 0.0317(17) 0.0242(17) 0.0420(19) -0.0041(15) -0.0056(15) 0.0035(14)
C3B 0.0283(16) 0.0299(18) 0.0372(18) -0.0017(14) 0.0143(14) 0.0015(13)
C3C 0.0337(18) 0.043(2) 0.0291(17) -0.0054(15) -0.0002(14) 0.0080(15)
C3D 0.0254(16) 0.0251(17) 0.058(2) -0.0050(16) 0.0155(16) -0.0064(13)
C3E 0.0259(15) 0.0179(15) 0.0219(14) 0.0004(11) 0.0049(12) -0.0022(12)
C4A 0.057(2) 0.0238(18) 0.0236(16) -0.0007(13) -0.0028(15) 0.0038(16)
C4B 0.0233(15) 0.0306(18) 0.046(2) 0.0061(15) 0.0117(15) 0.0047(13)
C4C 0.0250(16) 0.037(2) 0.046(2) -0.0111(17) -0.0032(15) 0.0043(14)
C4D 0.0250(17) 0.038(2) 0.051(2) -0.0154(17) 0.0066(15) -0.0032(15)
C4E 0.0297(15) 0.0187(15) 0.0195(14) 0.0008(11) 0.0059(12) -0.0011(12)
C5A 0.051(2) 0.0294(18) 0.0263(17) -0.0001(14) 0.0104(15) -0.0007(15)
C5B 0.0241(15) 0.0338(18) 0.0290(16) 0.0056(14) 0.0034(13) -0.0020(13)
C5C 0.0279(17) 0.0280(18) 0.045(2) -0.0055(15) 0.0068(15) 0.0006(14)
C5D 0.0272(17) 0.048(2) 0.0338(18) -0.0090(16) 0.0046(14) -0.0009(15)
C6A 0.0303(16) 0.0271(17) 0.0278(16) 0.0000(13) 0.0075(13) 0.0007(13)
C6B 0.0235(15) 0.0251(16) 0.0285(16) 0.0004(13) 0.0095(13) -0.0002(12)
C6C 0.0293(16) 0.0272(17) 0.0289(16) -0.0015(13) 0.0046(13) 0.0023(13)
C6D 0.0243(15) 0.0325(18) 0.0344(17) -0.0044(14) 0.0081(13) -0.0016(13)
C7A 0.0223(14) 0.0238(16) 0.0210(14) 0.0001(12) 0.0064(12) 0.0005(12)
C7B 0.0230(14) 0.0197(15) 0.0239(15) -0.0007(12) 0.0048(12) 0.0021(11)
C7C 0.0257(15) 0.0236(16) 0.0208(14) 0.0014(12) 0.0050(12) 0.0038(12)
C7D 0.0237(15) 0.0207(15) 0.0275(15) -0.0012(12) 0.0097(12) -0.0044(12)
C8A 0.0269(16) 0.0259(17) 0.0373(18) -0.0014(14) 0.0095(14) -0.0010(13)
C8B 0.0280(15) 0.0253(16) 0.0243(15) -0.0007(12) 0.0075(13) 0.0023(12)
C8C 0.0287(17) 0.0305(18) 0.045(2) -0.0015(15) 0.0124(15) 0.0014(14)
C8D 0.0275(16) 0.0260(17) 0.0339(17) 0.0037(13) 0.0102(13) -0.0023(13)
C9A 0.0251(16) 0.035(2) 0.059(2) -0.0001(17) 0.0151(16) -0.0030(14)
C9B 0.0268(16) 0.0323(19) 0.0348(17) -0.0063(14) 0.0061(14) -0.0035(14)
C9C 0.045(2) 0.0251(19) 0.060(2) -0.0038(17) 0.0225(18) 0.0057(15)
C9D 0.0286(16) 0.0254(17) 0.047(2) -0.0011(15) 0.0148(15) 0.0014(13)
C10A 0.0237(16) 0.040(2) 0.061(2) -0.0027(18) 0.0186(16) 0.0048(15)
C10B 0.0375(18) 0.038(2) 0.0242(16) -0.0079(14) 0.0027(14) 0.0006(15)
C10C 0.0302(17) 0.038(2) 0.0391(19) -0.0029(15) 0.0086(15) 0.0110(15)
C10D 0.0314(18) 0.034(2) 0.050(2) -0.0144(16) 0.0208(16) -0.0067(14)
C11A 0.0306(17) 0.0301(18) 0.046(2) -0.0088(15) 0.0116(15) 0.0041(14)
C11B 0.0395(19) 0.035(2) 0.0247(16) -0.0009(14) 0.0077(14) 0.0039(15)
C11C 0.0219(15) 0.0370(19) 0.0343(17) -0.0003(15) 0.0053(13) 0.0051(13)
C11D 0.0349(18) 0.041(2) 0.0311(18) -0.0070(15) 0.0127(15) -0.0086(15)
C12A 0.0241(15) 0.0283(17) 0.0286(16) -0.0027(13) 0.0065(13) -0.0013(13)
C12B 0.0329(17) 0.0254(17) 0.0279(16) 0.0027(13) 0.0079(13) -0.0012(13)
C12C 0.0256(16) 0.0251(17) 0.0314(17) 0.0021(13) 0.0057(13) 0.0042(12)
C12D 0.0238(15) 0.0305(18) 0.0289(16) -0.0011(13) 0.0078(13) -0.0044(13)
B1 0.034(2) 0.045(3) 0.040(2) -0.0149(19) 0.0112(18) -0.0071(18)

loop_
_atom_type_symbol
_atom_type_description
_atom_type_scat_dispersion_real
_atom_type_scat_dispersion_imag
_atom_type_scat_source
C C 0.0033 0.0016 'International Tables Vol C Tables 4.2.6.8 and 6.1.1.4'
H H 0.0000 0.0000 'International Tables Vol C Tables 4.2.6.8 and 6.1.1.4'
N N 0.0061 0.0033 'International Tables Vol C Tables 4.2.6.8 and 6.1.1.4'
Co Co 0.3494 0.9721 'International Tables Vol C Tables 4.2.6.8 and 6.1.1.4'
P P 0.1023 0.0942 'International Tables Vol C Tables 4.2.6.8 and 6.1.1.4'
B B 0.0013 0.0007 'International Tables Vol C Tables 4.2.6.8 and 6.1.1.4'
F F 0.0171 0.0103 'International Tables Vol C Tables 4.2.6.8 and 6.1.1.4'

loop_
_geom_angle_atom_site_label_1
_geom_angle_atom_site_label_2
_geom_angle_atom_site_label_3
_geom_angle
_geom_angle_site_symmetry_1
_geom_angle_site_symmetry_3
_geom_angle_publ_flag
C1 Co1 P1A 87.05(8) . . ?
C1 Co1 P1B 161.39(8) . . ?
P1A Co1 P1B 86.00(3) . . ?
C1 Co1 P1D 84.75(8) . . ?
P1A Co1 P1D 167.95(3) . . ?
P1B Co1 P1D 99.11(3) . . ?
C1 Co1 P1C 91.84(8) . . ?
P1A Co1 P1C 99.96(3) . . ?
P1B Co1 P1C 106.36(3) . . ?
P1D Co1 P1C 89.12(3) . . ?
C7A P1A C1A 101.88(13) . . ?
C7A P1A C3E 105.38(13) . . ?
C1A P1A C3E 102.59(13) . . ?
C7A P1A Co1 123.49(10) . . ?
C1A P1A Co1 112.10(10) . . ?
C3E P1A Co1 109.26(10) . . ?
C7B P1B C1B 104.54(13) . . ?
C7B P1B C4E 105.82(14) . . ?
C1B P1B C4E 98.50(13) . . ?
C7B P1B Co1 116.40(10) . . ?
C1B P1B Co1 122.69(10) . . ?
C4E P1B Co1 106.33(10) . . ?
C1C P1C C1E 103.91(14) . . ?
C1C P1C C7C 98.26(13) . . ?
C1E P1C C7C 102.28(14) . . ?
C1C P1C Co1 126.63(10) . . ?
C1E P1C Co1 103.40(9) . . ?
C7C P1C Co1 119.24(9) . . ?
C1D P1D C7D 99.09(13) . . ?
C1D P1D C2E 106.25(14) . . ?
C7D P1D C2E 104.37(14) . . ?
C1D P1D Co1 115.91(10) . . ?
C7D P1D Co1 126.10(10) . . ?
C2E P1D Co1 103.41(10) . . ?
N1 C1 Co1 178.3(3) . . ?
C2A C1A C6A 118.8(3) . . ?
C2A C1A P1A 120.1(2) . . ?
C6A C1A P1A 121.1(2) . . ?
C2B C1B C6B 118.6(3) . . ?
C2B C1B P1B 122.6(2) . . ?
C6B C1B P1B 118.4(2) . . ?
C6C C1C C2C 118.5(3) . . ?
C6C C1C P1C 118.6(2) . . ?
C2C C1C P1C 122.5(3) . . ?
C6D C1D C2D 118.5(3) . . ?
C6D C1D P1D 121.2(2) . . ?
C2D C1D P1D 120.1(2) . . ?
C2E C1E P1C 112.9(2) . . ?
C1A C2A C3A 120.7(3) . . ?
C1B C2B C3B 120.9(3) . . ?
C3C C2C C1C 120.2(3) . . ?
C3D C2D C1D 120.9(3) . . ?
C1E C2E P1D 110.6(2) . . ?
C4A C3A C2A 119.5(3) . . ?
C4B C3B C2B 119.7(3) . . ?
C4C C3C C2C 120.4(3) . . ?
C4D C3D C2D 119.7(3) . . ?
C4E C3E P1A 107.06(19) . . ?
C5A C4A C3A 120.2(3) . . ?
C3B C4B C5B 120.3(3) . . ?
C5C C4C C3C 119.7(3) . . ?
C5D C4D C3D 119.8(3) . . ?
C3E C4E P1B 110.5(2) . . ?
C6A C5A C4A 120.6(3) . . ?
C4B C5B C6B 119.9(3) . . ?
C4C C5C C6C 120.0(3) . . ?
C4D C5D C6D 120.5(3) . . ?
C5A C6A C1A 120.1(3) . . ?
C5B C6B C1B 120.5(3) . . ?
C5C C6C C1C 121.1(3) . . ?
C1D C6D C5D 120.6(3) . . ?
C12A C7A C8A 119.5(3) . . ?
C12A C7A P1A 119.5(2) . . ?
C8A C7A P1A 120.6(2) . . ?
C8B C7B C12B 119.1(3) . . ?
C8B C7B P1B 122.1(2) . . ?
C12B C7B P1B 118.8(2) . . ?
C8C C7C C12C 118.6(3) . . ?
C8C C7C P1C 120.7(2) . . ?
C12C C7C P1C 120.6(2) . . ?
C12D C7D C8D 119.2(3) . . ?
C12D C7D P1D 122.1(2) . . ?
C8D C7D P1D 118.6(2) . . ?
C9A C8A C7A 119.8(3) . . ?
C9B C8B C7B 120.3(3) . . ?
C7C C8C C9C 120.3(3) . . ?
C9D C8D C7D 120.2(3) . . ?
C10A C9A C8A 120.1(3) . . ?
C10B C9B C8B 120.5(3) . . ?
C10C C9C C8C 120.7(3) . . ?
C10D C9D C8D 120.2(3) . . ?
C9A C10A C11A 120.0(3) . . ?
C9B C10B C11B 119.3(3) . . ?
C11C C10C C9C 118.9(3) . . ?
C9D C10D C11D 119.8(3) . . ?
C12A C11A C10A 120.4(3) . . ?
C12B C11B C10B 120.7(3) . . ?
C10C C11C C12C 121.0(3) . . ?
C10D C11D C12D 120.8(3) . . ?
C11A C12A C7A 120.2(3) . . ?
C11B C12B C7B 120.2(3) . . ?
C11C C12C C7C 120.3(3) . . ?
C7D C12D C11D 119.8(3) . . ?
F4 B1 F3 110.8(4) . . ?
F4 B1 F2 110.8(4) . . ?
F3 B1 F2 107.6(3) . . ?
F4 B1 F1 109.1(3) . . ?
F3 B1 F1 109.5(4) . . ?
F2 B1 F1 109.1(3) . . ?

loop_
_geom_bond_atom_site_label_1
_geom_bond_atom_site_label_2
_geom_bond_distance
_geom_bond_site_symmetry_2
_geom_bond_publ_flag
Co1 C1 1.986(3) . ?
Co1 P1A 2.2373(8) . ?
Co1 P1B 2.2618(9) . ?
Co1 P1D 2.2697(8) . ?
Co1 P1C 2.3437(8) . ?
P1A C7A 1.815(3) . ?
P1A C1A 1.831(3) . ?
P1A C3E 1.834(3) . ?
P1B C7B 1.817(3) . ?
P1B C1B 1.834(3) . ?
P1B C4E 1.840(3) . ?
P1C C1C 1.835(3) . ?
P1C C1E 1.847(3) . ?
P1C C7C 1.849(3) . ?
P1D C1D 1.827(3) . ?
P1D C7D 1.835(3) . ?
P1D C2E 1.837(3) . ?
F1 B1 1.386(4) . ?
F2 B1 1.372(4) . ?
F3 B1 1.372(5) . ?
F4 B1 1.347(5) . ?
N1 C1 1.004(4) . ?
C1A C2A 1.390(4) . ?
C1A C6A 1.400(4) . ?
C1B C2B 1.389(4) . ?
C1B C6B 1.402(4) . ?
C1C C6C 1.391(4) . ?
C1C C2C 1.391(4) . ?
C1D C6D 1.387(4) . ?
C1D C2D 1.394(4) . ?
C1E C2E 1.534(4) . ?
C2A C3A 1.394(4) . ?
C2B C3B 1.391(4) . ?
C2C C3C 1.392(5) . ?
C2D C3D 1.391(4) . ?
C3A C4A 1.381(5) . ?
C3B C4B 1.385(5) . ?
C3C C4C 1.382(5) . ?
C3D C4D 1.387(5) . ?
C3E C4E 1.515(4) . ?
C4A C5A 1.380(5) . ?
C4B C5B 1.387(5) . ?
C4C C5C 1.379(5) . ?
C4D C5D 1.377(5) . ?
C5A C6A 1.379(4) . ?
C5B C6B 1.387(4) . ?
C5C C6C 1.385(4) . ?
C5D C6D 1.390(4) . ?
C7A C12A 1.394(4) . ?
C7A C8A 1.399(4) . ?
C7B C8B 1.391(4) . ?
C7B C12B 1.391(4) . ?
C7C C8C 1.381(5) . ?
C7C C12C 1.403(4) . ?
C7D C12D 1.388(4) . ?
C7D C8D 1.401(4) . ?
C8A C9A 1.388(4) . ?
C8B C9B 1.383(4) . ?
C8C C9C 1.392(5) . ?
C8D C9D 1.386(4) . ?
C9A C10A 1.386(5) . ?
C9B C10B 1.381(5) . ?
C9C C10C 1.389(5) . ?
C9D C10D 1.378(5) . ?
C10A C11A 1.387(5) . ?
C10B C11B 1.383(5) . ?
C10C C11C 1.370(5) . ?
C10D C11D 1.380(5) . ?
C11A C12A 1.375(4) . ?
C11B C12B 1.380(4) . ?
C11C C12C 1.386(4) . ?
C11D C12D 1.389(4) . ?
